data_7154933
loop_
_publ_author_name
'Ayd\?in Tekda\,s, Duygu'
'Viswanathan, Geetha'
'Zehra Topal, Sevinc'
'Looi, Chung Yeng'
'Wong, Won Fen'
'Min Yi Tan, Grace'
'Zorlu, Yunus'
'G\"urek, Ay\,se G\"ul'
'Lee, Hong Boon'
'Dumoulin, Fabienne'

_publ_section_title
;
 Antimicrobial activity of a quaternized BODIPY against Staphylococcus
 strains.
;
_journal_issue 9
_journal_name_full 'Organic &amp; biomolecular chemistry'
_journal_page_first 2665
_journal_page_last 2670
_journal_paper_doi 10.1039/c5ob02477c
_journal_volume 14
_journal_year 2016
_chemical_formula_moiety 'C22 H27 B F2 N3, C H2 Cl2, I'
_chemical_formula_sum 'C23 H29 B Cl2 F2 I N3'
_chemical_formula_weight 594.10
_chemical_name_common Bodipy
_space_group_crystal_system triclinic
_space_group_IT_number 2
_space_group_name_Hall '-P 1'
_space_group_name_H-M_alt 'P -1'
_symmetry_space_group_name_Hall '-P 1'
_symmetry_space_group_name_H-M 'P -1'
_atom_sites_solution_hydrogens geom
_atom_sites_solution_primary direct
_atom_sites_solution_secondary difmap
_audit_update_record
;
2015-08-05 deposited with the CCDC.
2016-01-22 downloaded from the CCDC.
;
_cell_angle_alpha 76.580(3)
_cell_angle_beta 76.491(3)
_cell_angle_gamma 75.658(4)
_cell_formula_units_Z 2
_cell_length_a 8.5150(5)
_cell_length_b 9.7941(6)
_cell_length_c 17.2071(10)
_cell_measurement_reflns_used 84
_cell_measurement_temperature 150.(2)
_cell_measurement_theta_max 16.9557
_cell_measurement_theta_min 2.2830
_cell_volume 1328.51(14)
_computing_cell_refinement 'APEX2 v2010.5-0 (Bruker AXS)'
_computing_data_collection 'Bruker Instrument Service v2013.12.0.0 (Bruker AXS)'
_computing_data_reduction 'SAINT V7.68A (Bruker AXS, 2009)'
_computing_molecular_graphics 'MERCURY (Macrae et al., 2006)'
_computing_publication_material 'PLATON V1.16 (Spek, 2009), SHELXTL V6.14 (Bruker, 2001)'
_computing_structure_refinement 'SHELXL-97 (Sheldrick, 2008)'
_computing_structure_solution 'SHELXS-97 (Sheldrick, 2008)'
_diffrn_ambient_temperature 150.(2)
_diffrn_measured_fraction_theta_full 0.999
_diffrn_measured_fraction_theta_max 0.999
_diffrn_measurement_device_type 'Bruker APEX II QUAZAR three-circle diffractometer'
_diffrn_measurement_method '\f and \w scans'
_diffrn_radiation_monochromator 'multilayer QUAZAR mirrors'
_diffrn_radiation_type MoK\a
_diffrn_radiation_wavelength 0.71073
_diffrn_reflns_av_R_equivalents 0.0537
_diffrn_reflns_av_sigmaI/netI 0.0384
_diffrn_reflns_limit_h_max 10
_diffrn_reflns_limit_h_min -10
_diffrn_reflns_limit_k_max 11
_diffrn_reflns_limit_k_min -11
_diffrn_reflns_limit_l_max 20
_diffrn_reflns_limit_l_min -20
_diffrn_reflns_number 30188
_diffrn_reflns_theta_full 25.00
_diffrn_reflns_theta_max 25.00
_diffrn_reflns_theta_min 2.18
_diffrn_source 'microfocus sealed tube'
_diffrn_source_type ImuS
_exptl_absorpt_coefficient_mu 1.436
_exptl_absorpt_correction_T_max 0.91
_exptl_absorpt_correction_T_min 0.72
_exptl_absorpt_correction_type multi-scan
_exptl_absorpt_process_details 'SADABS V2008/1 (Bruker AXS)'
_exptl_crystal_colour red
_exptl_crystal_density_diffrn 1.485
_exptl_crystal_density_method 'not measured'
_exptl_crystal_description block
_exptl_crystal_F_000 596
_exptl_crystal_size_max 0.150
_exptl_crystal_size_mid 0.070
_exptl_crystal_size_min 0.070
_refine_diff_density_max 1.795
_refine_diff_density_min -1.450
_refine_ls_extinction_method none
_refine_ls_goodness_of_fit_ref 1.091
_refine_ls_hydrogen_treatment constr
_refine_ls_matrix_type full
_refine_ls_number_parameters 296
_refine_ls_number_reflns 4684
_refine_ls_number_restraints 0
_refine_ls_restrained_S_all 1.091
_refine_ls_R_factor_all 0.1216
_refine_ls_R_factor_gt 0.0852
_refine_ls_shift/su_max 0.000
_refine_ls_shift/su_mean 0.000
_refine_ls_structure_factor_coef Fsqd
_refine_ls_weighting_details 'calc w=1/[\s^2^(Fo^2^)+(0.0764P)^2^+6.0957P] where P=(Fo^2^+2Fc^2^)/3'
_refine_ls_weighting_scheme calc
_refine_ls_wR_factor_gt 0.2100
_refine_ls_wR_factor_ref 0.2288
_reflns_number_gt 3021
_reflns_number_total 4684
_reflns_threshold_expression >2sigma(I)
_cod_data_source_file c5ob02477c2.cif
_cod_data_source_block I
_cod_depositor_comments 'Adding full bibliography for 7154932--7154934.cif.'
_cod_database_code 7154933

loop_
_space_group_symop_operation_xyz
'x, y, z'
'-x, -y, -z'

loop_
_atom_site_type_symbol
_atom_site_label
_atom_site_fract_x
_atom_site_fract_y
_atom_site_fract_z
_atom_site_U_iso_or_equiv
_atom_site_adp_type
_atom_site_calc_flag
_atom_site_refinement_flags
_atom_site_occupancy
B B1 -0.2606(10) 0.5509(10) 0.0677(5) 0.053(2) Uani d . 1
C C1 0.5175(14) 0.7994(12) 0.2494(6) 0.094(3) Uani d . 1
H H1A 0.5515 0.7263 0.2142 0.113 Uiso calc R 1
H H1B 0.4181 0.7785 0.2893 0.113 Uiso calc R 1
C C2 -0.2570(11) 0.8641(9) -0.0157(5) 0.065(2) Uani d . 1
H H2A -0.205 0.8305 -0.0669 0.098 Uiso calc R 1
H H2B -0.2614 0.9672 -0.0235 0.098 Uiso calc R 1
H H2C -0.3693 0.8458 0.0011 0.098 Uiso calc R 1
C C3 -0.1602(9) 0.7872(8) 0.0474(4) 0.0566(19) Uani d . 1
C C4 -0.0557(10) 0.8374(9) 0.0804(5) 0.059(2) Uani d . 1
H H4 -0.0359 0.9322 0.0655 0.07 Uiso calc R 1
C C5 0.0147(9) 0.7326(8) 0.1372(4) 0.0513(18) Uani d . 1
C C6 -0.0487(8) 0.6102(8) 0.1389(4) 0.0486(17) Uani d . 1
C C7 -0.0235(8) 0.4713(8) 0.1825(4) 0.0452(17) Uani d . 1
C C8 -0.0986(8) 0.3649(8) 0.1722(4) 0.0495(17) Uani d . 1
C C9 -0.0875(9) 0.2182(8) 0.2070(5) 0.0540(18) Uani d . 1
C C10 -0.1808(10) 0.1670(9) 0.1688(5) 0.063(2) Uani d . 1
H H10 -0.1973 0.0714 0.1797 0.076 Uiso calc R 1
C C11 -0.2472(9) 0.2801(9) 0.1114(4) 0.0564(19) Uani d . 1
C C12 -0.3528(11) 0.2771(10) 0.0556(5) 0.071(2) Uani d . 1
H H12A -0.446 0.3591 0.0574 0.107 Uiso calc R 1
H H12B -0.3942 0.1878 0.0721 0.107 Uiso calc R 1
H H12C -0.2885 0.2823 0.0001 0.107 Uiso calc R 1
C C13 0.0055(12) 0.1269(10) 0.2738(6) 0.078(3) Uani d . 1
H H13A 0.1244 0.1195 0.2542 0.117 Uiso calc R 1
H H13B -0.0198 0.0309 0.288 0.117 Uiso calc R 1
H H13C -0.0287 0.172 0.322 0.117 Uiso calc R 1
C C14 0.1328(11) 0.7471(10) 0.1849(5) 0.069(2) Uani d . 1
H H14A 0.241 0.6873 0.1684 0.104 Uiso calc R 1
H H14B 0.0923 0.716 0.243 0.104 Uiso calc R 1
H H14C 0.1428 0.8475 0.1747 0.104 Uiso calc R 1
C C15 0.0939(9) 0.4297(8) 0.2396(4) 0.0466(16) Uani d . 1
C C16 0.2598(9) 0.3885(10) 0.2107(4) 0.063(2) Uani d . 1
H H16 0.2973 0.3895 0.1541 0.076 Uiso calc R 1
C C17 0.3745(10) 0.3451(11) 0.2622(5) 0.073(3) Uani d . 1
H H17 0.4889 0.3167 0.2414 0.088 Uiso calc R 1
C C18 0.3165(9) 0.3447(9) 0.3449(4) 0.0570(19) Uani d . 1
C C19 0.1529(10) 0.3867(10) 0.3742(4) 0.065(2) Uani d . 1
H H19 0.1151 0.3864 0.4307 0.078 Uiso calc R 1
C C20 0.0419(9) 0.4298(9) 0.3220(4) 0.057(2) Uani d . 1
H H20 -0.0721 0.46 0.3429 0.068 Uiso calc R 1
C C21 0.3648(13) 0.3014(15) 0.4861(5) 0.108(4) Uani d . 1
H H21A 0.3038 0.3989 0.4912 0.162 Uiso calc R 1
H H21B 0.4509 0.2731 0.5193 0.162 Uiso calc R 1
H H21C 0.2889 0.2349 0.505 0.162 Uiso calc R 1
C C22 0.5610(13) 0.4015(15) 0.3746(6) 0.107(4) Uani d . 1
H H22A 0.6175 0.4021 0.318 0.16 Uiso calc R 1
H H22B 0.6426 0.3712 0.4103 0.16 Uiso calc R 1
H H22C 0.4982 0.4981 0.3806 0.16 Uiso calc R 1
C C23 0.5339(16) 0.1466(13) 0.3904(7) 0.118(4) Uani d . 1
H H23A 0.4556 0.0821 0.4082 0.177 Uiso calc R 1
H H23B 0.6183 0.1159 0.4245 0.177 Uiso calc R 1
H H23C 0.5865 0.1438 0.3335 0.177 Uiso calc R 1
Cl Cl1 0.4683(4) 0.9640(4) 0.1910(2) 0.1227(12) Uani d . 1
Cl Cl2 0.6758(4) 0.7852(4) 0.30139(18) 0.1209(11) Uani d . 1
F F1 -0.4254(5) 0.6004(5) 0.0986(3) 0.0690(12) Uani d . 1
F F2 -0.2394(6) 0.5521(5) -0.0143(3) 0.0700(13) Uani d . 1
I I1 0.18159(10) 0.73828(11) 0.44182(5) 0.1196(5) Uani d . 1
N N1 -0.1566(7) 0.6485(7) 0.0820(3) 0.0507(15) Uani d . 1
N N2 -0.1988(7) 0.4008(7) 0.1144(3) 0.0498(14) Uani d . 1
N N3 0.4433(9) 0.2972(9) 0.3981(4) 0.076(2) Uani d . 1

loop_
_atom_site_aniso_label
_atom_site_aniso_U_11
_atom_site_aniso_U_22
_atom_site_aniso_U_33
_atom_site_aniso_U_12
_atom_site_aniso_U_13
_atom_site_aniso_U_23
B1 0.045(5) 0.075(6) 0.038(4) -0.008(4) -0.013(4) -0.008(4)
C1 0.108(8) 0.102(8) 0.076(6) -0.037(7) -0.001(6) -0.022(6)
C2 0.070(5) 0.065(5) 0.062(5) -0.016(4) -0.025(4) 0.002(4)
C3 0.057(5) 0.059(5) 0.049(4) -0.010(4) -0.010(4) -0.003(4)
C4 0.063(5) 0.058(5) 0.057(4) -0.025(4) -0.005(4) -0.008(4)
C5 0.050(4) 0.059(5) 0.047(4) -0.014(4) -0.011(3) -0.008(3)
C6 0.039(4) 0.068(5) 0.037(3) -0.003(3) -0.007(3) -0.014(3)
C7 0.032(3) 0.066(5) 0.036(3) -0.001(3) -0.007(3) -0.014(3)
C8 0.042(4) 0.064(5) 0.044(4) -0.010(3) -0.011(3) -0.013(3)
C9 0.054(4) 0.052(5) 0.055(4) -0.009(4) -0.006(3) -0.013(4)
C10 0.059(5) 0.061(5) 0.072(5) -0.017(4) -0.004(4) -0.020(4)
C11 0.048(4) 0.068(5) 0.050(4) -0.010(4) -0.003(3) -0.015(4)
C12 0.063(5) 0.090(6) 0.073(5) -0.027(5) -0.014(4) -0.026(5)
C13 0.088(7) 0.061(5) 0.084(6) -0.015(5) -0.032(5) 0.003(5)
C14 0.076(6) 0.077(6) 0.066(5) -0.027(5) -0.025(4) -0.011(4)
C15 0.051(4) 0.052(4) 0.039(4) -0.010(3) -0.011(3) -0.011(3)
C16 0.049(4) 0.100(6) 0.037(4) -0.003(4) -0.011(3) -0.016(4)
C17 0.047(4) 0.116(7) 0.044(4) 0.002(5) -0.009(3) -0.010(4)
C18 0.054(4) 0.071(5) 0.044(4) -0.008(4) -0.018(3) -0.003(4)
C19 0.059(5) 0.096(6) 0.033(4) -0.011(4) -0.007(3) -0.008(4)
C20 0.038(4) 0.086(6) 0.047(4) -0.011(4) -0.008(3) -0.015(4)
C21 0.079(7) 0.196(13) 0.041(5) -0.019(7) -0.022(5) -0.008(6)
C22 0.068(6) 0.184(12) 0.072(6) -0.045(7) -0.022(5) -0.003(7)
C23 0.115(9) 0.121(10) 0.083(7) 0.040(8) -0.034(7) -0.003(7)
Cl1 0.099(2) 0.112(2) 0.146(3) -0.0303(18) -0.036(2) 0.020(2)
Cl2 0.100(2) 0.161(3) 0.0754(17) -0.003(2) -0.0057(15) -0.0060(18)
F1 0.044(2) 0.079(3) 0.084(3) -0.006(2) -0.013(2) -0.020(3)
F2 0.087(3) 0.086(3) 0.046(2) -0.020(3) -0.026(2) -0.013(2)
I1 0.0921(6) 0.1641(9) 0.0726(5) -0.0060(5) -0.0029(4) 0.0027(5)
N1 0.043(3) 0.065(4) 0.043(3) -0.006(3) -0.010(3) -0.011(3)
N2 0.046(3) 0.057(4) 0.048(3) -0.011(3) -0.008(3) -0.014(3)
N3 0.061(4) 0.114(6) 0.045(4) -0.006(4) -0.019(3) 0.002(4)

loop_
_atom_type_symbol
_atom_type_description
_atom_type_scat_dispersion_real
_atom_type_scat_dispersion_imag
_atom_type_scat_source
C C 0.0033 0.0016 'International Tables Vol C Tables 4.2.6.8 and 6.1.1.4'
H H 0.0000 0.0000 'International Tables Vol C Tables 4.2.6.8 and 6.1.1.4'
B B 0.0013 0.0007 'International Tables Vol C Tables 4.2.6.8 and 6.1.1.4'
N N 0.0061 0.0033 'International Tables Vol C Tables 4.2.6.8 and 6.1.1.4'
F F 0.0171 0.0103 'International Tables Vol C Tables 4.2.6.8 and 6.1.1.4'
I I -0.4742 1.8119 'International Tables Vol C Tables 4.2.6.8 and 6.1.1.4'
Cl Cl 0.1484 0.1585 'International Tables Vol C Tables 4.2.6.8 and 6.1.1.4'

loop_
_geom_angle_atom_site_label_1
_geom_angle_atom_site_label_2
_geom_angle_atom_site_label_3
_geom_angle
F2 B1 F1 110.0(6)
F2 B1 N2 111.6(7)
F1 B1 N2 110.3(6)
F2 B1 N1 109.9(6)
F1 B1 N1 109.1(7)
N2 B1 N1 105.9(6)
Cl1 C1 Cl2 113.2(6)
Cl1 C1 H1A 108.9
Cl2 C1 H1A 108.9
Cl1 C1 H1B 108.9
Cl2 C1 H1B 108.9
H1A C1 H1B 107.7
C3 C2 H2A 109.5
C3 C2 H2B 109.5
H2A C2 H2B 109.5
C3 C2 H2C 109.5
H2A C2 H2C 109.5
H2B C2 H2C 109.5
N1 C3 C4 108.1(7)
N1 C3 C2 123.3(7)
C4 C3 C2 128.6(7)
C5 C4 C3 111.2(7)
C5 C4 H4 124.4
C3 C4 H4 124.4
C4 C5 C6 104.8(6)
C4 C5 C14 126.3(7)
C6 C5 C14 128.9(7)
C7 C6 N1 118.8(7)
C7 C6 C5 133.0(6)
N1 C6 C5 108.2(6)
C6 C7 C8 122.9(6)
C6 C7 C15 118.8(6)
C8 C7 C15 118.2(6)
N2 C8 C9 108.8(6)
N2 C8 C7 118.3(6)
C9 C8 C7 132.8(7)
C10 C9 C8 106.3(7)
C10 C9 C13 124.2(7)
C8 C9 C13 129.5(7)
C9 C10 C11 108.4(7)
C9 C10 H10 125.8
C11 C10 H10 125.8
N2 C11 C10 108.8(7)
N2 C11 C12 123.0(7)
C10 C11 C12 128.2(8)
C11 C12 H12A 109.5
C11 C12 H12B 109.5
H12A C12 H12B 109.5
C11 C12 H12C 109.5
H12A C12 H12C 109.5
H12B C12 H12C 109.5
C9 C13 H13A 109.5
C9 C13 H13B 109.5
H13A C13 H13B 109.5
C9 C13 H13C 109.5
H13A C13 H13C 109.5
H13B C13 H13C 109.5
C5 C14 H14A 109.5
C5 C14 H14B 109.5
H14A C14 H14B 109.5
C5 C14 H14C 109.5
H14A C14 H14C 109.5
H14B C14 H14C 109.5
C16 C15 C20 118.3(6)
C16 C15 C7 119.5(6)
C20 C15 C7 122.1(6)
C15 C16 C17 121.7(7)
C15 C16 H16 119.1
C17 C16 H16 119.1
C18 C17 C16 118.1(7)
C18 C17 H17 121.0
C16 C17 H17 121.0
C19 C18 C17 120.8(7)
C19 C18 N3 122.8(7)
C17 C18 N3 116.4(7)
C18 C19 C20 120.1(7)
C18 C19 H19 119.9
C20 C19 H19 119.9
C19 C20 C15 121.0(7)
C19 C20 H20 119.5
C15 C20 H20 119.5
N3 C21 H21A 109.5
N3 C21 H21B 109.5
H21A C21 H21B 109.5
N3 C21 H21C 109.5
H21A C21 H21C 109.5
H21B C21 H21C 109.5
N3 C22 H22A 109.5
N3 C22 H22B 109.5
H22A C22 H22B 109.5
N3 C22 H22C 109.5
H22A C22 H22C 109.5
H22B C22 H22C 109.5
N3 C23 H23A 109.5
N3 C23 H23B 109.5
H23A C23 H23B 109.5
N3 C23 H23C 109.5
H23A C23 H23C 109.5
H23B C23 H23C 109.5
C3 N1 C6 107.7(6)
C3 N1 B1 126.4(6)
C6 N1 B1 125.7(6)
C11 N2 C8 107.8(6)
C11 N2 B1 124.8(6)
C8 N2 B1 127.2(6)
C18 N3 C23 109.3(8)
C18 N3 C21 111.2(7)
C23 N3 C21 109.2(8)
C18 N3 C22 109.7(7)
C23 N3 C22 111.7(9)
C21 N3 C22 105.7(8)

loop_
_geom_bond_atom_site_label_1
_geom_bond_atom_site_label_2
_geom_bond_distance
B1 F2 1.377(9)
B1 F1 1.386(9)
B1 N2 1.533(11)
B1 N1 1.546(11)
C1 Cl1 1.702(11)
C1 Cl2 1.747(12)
C1 H1A 0.99
C1 H1B 0.99
C2 C3 1.469(10)
C2 H2A 0.98
C2 H2B 0.98
C2 H2C 0.98
C3 N1 1.347(9)
C3 C4 1.393(11)
C4 C5 1.368(11)
C4 H4 0.95
C5 C6 1.424(10)
C5 C14 1.488(11)
C6 C7 1.384(10)
C6 N1 1.421(9)
C7 C8 1.412(10)
C7 C15 1.485(9)
C8 N2 1.388(9)
C8 C9 1.411(11)
C9 C10 1.381(11)
C9 C13 1.532(11)
C10 C11 1.402(11)
C10 H10 0.95
C11 N2 1.360(10)
C11 C12 1.470(11)
C12 H12A 0.98
C12 H12B 0.98
C12 H12C 0.98
C13 H13A 0.98
C13 H13B 0.98
C13 H13C 0.98
C14 H14A 0.98
C14 H14B 0.98
C14 H14C 0.98
C15 C16 1.375(10)
C15 C20 1.382(10)
C16 C17 1.394(11)
C16 H16 0.95
C17 C18 1.392(11)
C17 H17 0.95
C18 C19 1.359(11)
C18 N3 1.496(10)
C19 C20 1.379(10)
C19 H19 0.95
C20 H20 0.95
C21 N3 1.512(11)
C21 H21A 0.98
C21 H21B 0.98
C21 H21C 0.98
C22 N3 1.528(13)
C22 H22A 0.98
C22 H22B 0.98
C22 H22C 0.98
C23 N3 1.506(13)
C23 H23A 0.98
C23 H23B 0.98
C23 H23C 0.98

loop_
_geom_torsion_atom_site_label_1
_geom_torsion_atom_site_label_2
_geom_torsion_atom_site_label_3
_geom_torsion_atom_site_label_4
_geom_torsion
N1 C3 C4 C5 -0.7(9)
C2 C3 C4 C5 -179.1(8)
C3 C4 C5 C6 0.6(9)
C3 C4 C5 C14 179.9(7)
C4 C5 C6 C7 179.1(7)
C14 C5 C6 C7 -0.2(13)
C4 C5 C6 N1 -0.2(8)
C14 C5 C6 N1 -179.5(7)
N1 C6 C7 C8 0.9(10)
C5 C6 C7 C8 -178.4(7)
N1 C6 C7 C15 177.8(6)
C5 C6 C7 C15 -1.5(11)
C6 C7 C8 N2 1.6(10)
C15 C7 C8 N2 -175.3(6)
C6 C7 C8 C9 177.6(7)
C15 C7 C8 C9 0.7(11)
N2 C8 C9 C10 0.5(8)
C7 C8 C9 C10 -175.8(7)
N2 C8 C9 C13 -179.2(8)
C7 C8 C9 C13 4.5(14)
C8 C9 C10 C11 0.3(9)
C13 C9 C10 C11 -180.0(7)
C9 C10 C11 N2 -1.0(9)
C9 C10 C11 C12 179.2(8)
C6 C7 C15 C16 -83.6(9)
C8 C7 C15 C16 93.4(9)
C6 C7 C15 C20 96.9(9)
C8 C7 C15 C20 -86.1(9)
C20 C15 C16 C17 1.1(13)
C7 C15 C16 C17 -178.4(8)
C15 C16 C17 C18 -0.1(14)
C16 C17 C18 C19 -0.7(14)
C16 C17 C18 N3 179.9(8)
C17 C18 C19 C20 0.4(14)
N3 C18 C19 C20 179.8(8)
C18 C19 C20 C15 0.7(13)
C16 C15 C20 C19 -1.4(12)
C7 C15 C20 C19 178.1(8)
C4 C3 N1 C6 0.6(8)
C2 C3 N1 C6 179.0(7)
C4 C3 N1 B1 176.4(6)
C2 C3 N1 B1 -5.2(11)
C7 C6 N1 C3 -179.7(6)
C5 C6 N1 C3 -0.2(7)
C7 C6 N1 B1 4.5(10)
C5 C6 N1 B1 -176.1(6)
F2 B1 N1 C3 54.0(10)
F1 B1 N1 C3 -66.7(9)
N2 B1 N1 C3 174.6(6)
F2 B1 N1 C6 -130.9(7)
F1 B1 N1 C6 108.4(7)
N2 B1 N1 C6 -10.3(9)
C10 C11 N2 C8 1.4(8)
C12 C11 N2 C8 -178.9(7)
C10 C11 N2 B1 -173.0(7)
C12 C11 N2 B1 6.7(11)
C9 C8 N2 C11 -1.2(8)
C7 C8 N2 C11 175.8(6)
C9 C8 N2 B1 173.1(6)
C7 C8 N2 B1 -10.0(10)
F2 B1 N2 C11 -53.9(9)
F1 B1 N2 C11 68.7(9)
N1 B1 N2 C11 -173.4(6)
F2 B1 N2 C8 132.8(7)
F1 B1 N2 C8 -104.6(8)
N1 B1 N2 C8 13.3(9)
C19 C18 N3 C23 121.3(10)
C17 C18 N3 C23 -59.2(11)
C19 C18 N3 C21 0.6(13)
C17 C18 N3 C21 -179.9(9)
C19 C18 N3 C22 -115.9(10)
C17 C18 N3 C22 63.5(11)

loop_
_platon_squeeze_void_nr
_platon_squeeze_void_average_x
_platon_squeeze_void_average_y
_platon_squeeze_void_average_z
_platon_squeeze_void_volume
_platon_squeeze_void_count_electrons
_platon_squeeze_void_content
1 0.141 0.059 0.469 15 4 ' '
2 0.858 0.941 0.531 15 4 ' '
